data_7045219
loop_
_publ_author_name
'Zatovsky, Igor V.'
'Strutynska, Nataliia Yu'
'Hizhnyi, Yuriy A.'
'Baumer, Vyacheslav N.'
'Ogorodnyk, Ivan V.'
'Slobodyanik, Nikolay S.'
'Odynets, Ievgen V.'
'Klyui, N. I.'

_publ_section_title
;
 New complex phosphates
 Cs<sub>3</sub>M<sup>II</sup>Bi(P<sub>2</sub>O<sub>7</sub>)<sub>2</sub>
 (M<sup>II</sup> - Ca, Sr and Pb): synthesis, characterization, crystal
 and electronic structure.
;
_journal_issue 7
_journal_name_full 'Dalton transactions (Cambridge, England : 2003)'
_journal_page_first 2274
_journal_page_last 2284
_journal_paper_doi 10.1039/c7dt04505k
_journal_volume 47
_journal_year 2018
_chemical_absolute_configuration ad
_chemical_formula_moiety 'Bi O14 P4, 3(Cs), Sr'
_chemical_formula_sum 'Bi Cs3 O14 P4 Sr'
_chemical_formula_weight 1043.21
_space_group_IT_number 19
_space_group_name_Hall 'P 2ac 2ab'
_space_group_name_H-M_alt 'P 21 21 21'
_symmetry_cell_setting orthorhombic
_symmetry_Int_Tables_number 19
_symmetry_space_group_name_Hall 'P 2ac 2ab'
_symmetry_space_group_name_H-M 'P 21 21 21'
_atom_sites_solution_hydrogens undef
_atom_sites_solution_primary direct
_atom_sites_solution_secondary difmap
_audit_conform_dict_location ftp://ftp.iucr.org/pub/cif_core.dic
_audit_conform_dict_name cif_core.dic
_audit_conform_dict_version 2.3
_audit_creation_date 2008-02-13T12:27:53-00:00
_audit_creation_method 'WinGX routine CIF_UPDATE'
_audit_update_record
;
2017-11-02 deposited with the CCDC.
2018-01-08 downloaded from the CCDC.
;
_cell_angle_alpha 90
_cell_angle_beta 90
_cell_angle_gamma 90
_cell_formula_units_Z 4
_cell_length_a 9.3978(3)
_cell_length_b 9.6284(3)
_cell_length_c 17.6552(5)
_cell_measurement_reflns_used 16958
_cell_measurement_temperature 293(2)
_cell_measurement_theta_max 32.00
_cell_measurement_theta_min 3.03
_cell_volume 1597.54(8)
_computing_cell_refinement 'CrysAlis CCD (Oxford Diffraction Ltd., 2005)'
_computing_data_collection 'CrysAlis CCD (Oxford Diffraction Ltd., 2005)'
_computing_data_reduction 'CrysAlis RED (Oxford Diffraction Ltd., 2005)'
_computing_molecular_graphics 'DIAMOND (Brandenburg, 2006)'
_computing_publication_material 'WinGX publication routines (Farrugia, 1999)'
_computing_structure_refinement 'SHELXL-97 (Sheldrick, 1997)'
_computing_structure_solution 'SHELXS-97 (Sheldrick, 1997)'
_diffrn_ambient_temperature 293(2)
_diffrn_measured_fraction_theta_full 0.997
_diffrn_measured_fraction_theta_max 0.997
_diffrn_measurement_device_type XCalibur-3
_diffrn_measurement_method '\f and \w scans'
_diffrn_radiation_monochromator graphite
_diffrn_radiation_probe x-ray
_diffrn_radiation_type MoK\a
_diffrn_radiation_wavelength 0.71073
_diffrn_reflns_av_R_equivalents 0.0347
_diffrn_reflns_av_unetI/netI 0.0422
_diffrn_reflns_limit_h_max 13
_diffrn_reflns_limit_h_min -14
_diffrn_reflns_limit_k_max 13
_diffrn_reflns_limit_k_min -14
_diffrn_reflns_limit_l_max 26
_diffrn_reflns_limit_l_min -26
_diffrn_reflns_number 16958
_diffrn_reflns_theta_full 32
_diffrn_reflns_theta_max 32
_diffrn_reflns_theta_min 3.03
_diffrn_source 'fine focus sealed tube'
_diffrn_standards_interval_count 0
_diffrn_standards_interval_time 0
_diffrn_standards_number 0
_exptl_absorpt_coefficient_mu 21.542
_exptl_absorpt_correction_T_max 0.4634
_exptl_absorpt_correction_T_min 0.2357
_exptl_absorpt_correction_type multi-scan
_exptl_absorpt_process_details
;
        [c.f. r.h. blessing, acta cryst. (1995), a51, 33-38]
;
_exptl_crystal_colour colorless
_exptl_crystal_density_diffrn 4.337
_exptl_crystal_density_method 'not measured'
_exptl_crystal_description prism
_exptl_crystal_F_000 1832
_exptl_crystal_size_max 0.08
_exptl_crystal_size_mid 0.06
_exptl_crystal_size_min 0.04
_refine_diff_density_max 1.811
_refine_diff_density_min -1.684
_refine_diff_density_rms 0.268
_refine_ls_abs_structure_details 'Flack H D (1983), Acta Cryst. A39, 876-881'
_refine_ls_abs_structure_Flack -0.034(4)
_refine_ls_extinction_coef 0.00020(3)
_refine_ls_extinction_expression Fc^*^=kFc[1+0.001xFc^2^\l^3^/sin(2\q)]^-1/4^
_refine_ls_extinction_method SHELXL
_refine_ls_goodness_of_fit_ref 1.114
_refine_ls_hydrogen_treatment undef
_refine_ls_matrix_type full
_refine_ls_number_parameters 209
_refine_ls_number_reflns 5498
_refine_ls_number_restraints 0
_refine_ls_restrained_S_all 1.114
_refine_ls_R_factor_all 0.041
_refine_ls_R_factor_gt 0.0314
_refine_ls_shift/su_max 0.001
_refine_ls_shift/su_mean 0
_refine_ls_structure_factor_coef Fsqd
_refine_ls_weighting_details 'calc w=1/[\s^2^(Fo^2^)+(0.0197P)^2^+5.4401P] where P=(Fo^2^+2Fc^2^)/3'
_refine_ls_weighting_scheme calc
_refine_ls_wR_factor_gt 0.0524
_refine_ls_wR_factor_ref 0.0571
_reflns_number_gt 4816
_reflns_number_total 5498
_reflns_threshold_expression >2sigma(I)
_cod_data_source_file c7dt04505k2.cif
_cod_data_source_block p212121
_cod_depositor_comments 'Adding full bibliography for 7045219--7045221.cif.'
_cod_database_code 7045219

loop_
_symmetry_equiv_pos_as_xyz
'x, y, z'
'-x+1/2, -y, z+1/2'
'-x, y+1/2, -z+1/2'
'x+1/2, -y+1/2, -z'

loop_
_atom_site_label
_atom_site_type_symbol
_atom_site_fract_x
_atom_site_fract_y
_atom_site_fract_z
_atom_site_U_iso_or_equiv
_atom_site_adp_type
_atom_site_occupancy
_atom_site_symmetry_multiplicity
_atom_site_calc_flag
Cs1 Cs 0.11406(5) 0.49088(5) 0.49919(2) 0.01854(10) Uani 1 1 d
Cs2 Cs 0.26460(5) 0.14586(6) 0.33554(3) 0.02746(11) Uani 1 1 d
Cs3 Cs 0.10135(6) 0.00063(6) 0.57290(3) 0.03275(13) Uani 1 1 d
Bi1 Bi 0.73077(2) 0.14783(3) 0.254473(13) 0.01103(5) Uani 1 1 d
Sr1 Sr 0.06838(6) 0.31685(6) 0.13283(3) 0.00851(11) Uani 1 1 d
P1 P 0.97857(19) 0.42420(18) 0.30136(9) 0.0109(3) Uani 1 1 d
P2 P 0.87863(19) 0.21125(19) 0.41534(9) 0.0118(3) Uani 1 1 d
P3 P 0.46603(17) 0.3570(2) 0.18494(9) 0.0119(3) Uani 1 1 d
P4 P 0.68618(19) 0.2688(2) 0.07489(10) 0.0142(4) Uani 1 1 d
O1 O 0.8752(5) 0.3613(5) 0.2444(2) 0.0167(9) Uani 1 1 d
O2 O 1.1288(5) 0.4176(5) 0.2692(3) 0.0178(10) Uani 1 1 d
O3 O 0.9385(7) 0.5661(6) 0.3309(3) 0.0266(12) Uani 1 1 d
O4 O 0.7313(6) 0.2307(6) 0.3781(3) 0.0236(11) Uani 1 1 d
O5 O 0.9362(7) 0.0708(6) 0.3952(4) 0.0429(18) Uani 1 1 d
O6 O 0.8784(7) 0.2477(7) 0.4969(3) 0.0377(16) Uani 1 1 d
O7 O 0.9859(5) 0.3218(5) 0.3736(3) 0.0185(11) Uani 1 1 d
O8 O 0.5387(5) 0.2804(6) 0.2492(3) 0.0241(11) Uani 1 1 d
O9 O 0.4432(7) 0.5067(6) 0.2098(4) 0.0352(15) Uani 1 1 d
O10 O 0.3374(6) 0.2900(7) 0.1527(3) 0.0304(14) Uani 1 1 d
O11 O 0.6207(6) 0.2422(6) -0.0009(3) 0.0284(13) Uani 1 1 d
O12 O 0.8282(5) 0.3378(7) 0.0737(3) 0.0302(14) Uani 1 1 d
O13 O 0.6829(6) 0.1377(6) 0.1238(3) 0.0276(12) Uani 1 1 d
O14 O 0.5828(5) 0.3789(5) 0.1197(3) 0.0169(10) Uani 1 1 d

loop_
_atom_site_aniso_label
_atom_site_aniso_U_11
_atom_site_aniso_U_22
_atom_site_aniso_U_33
_atom_site_aniso_U_23
_atom_site_aniso_U_13
_atom_site_aniso_U_12
Cs1 0.0192(2) 0.0203(2) 0.01608(19) -0.00159(17) -0.00100(15) -0.00141(17)
Cs2 0.0202(2) 0.0262(2) 0.0360(3) 0.0085(2) 0.00577(18) 0.0077(2)
Cs3 0.0353(3) 0.0243(3) 0.0387(3) -0.0005(2) -0.0036(2) -0.0081(3)
Bi1 0.01017(8) 0.01057(9) 0.01235(10) -0.00008(10) 0.00010(8) -0.00051(9)
Sr1 0.0082(2) 0.0081(3) 0.0092(2) -0.0004(2) 0.00077(18) -0.00120(19)
P1 0.0143(8) 0.0082(8) 0.0103(7) -0.0009(6) 0.0010(6) -0.0009(6)
P2 0.0134(8) 0.0118(8) 0.0102(7) -0.0017(6) 0.0002(6) -0.0030(7)
P3 0.0076(7) 0.0137(8) 0.0143(7) 0.0021(7) 0.0028(5) 0.0043(7)
P4 0.0117(7) 0.0239(10) 0.0070(7) -0.0013(7) -0.0005(5) 0.0056(7)
O1 0.019(2) 0.020(2) 0.011(2) 0.001(2) -0.0053(18) -0.005(2)
O2 0.019(2) 0.018(3) 0.017(2) 0.0024(19) 0.0025(18) -0.001(2)
O3 0.034(3) 0.013(3) 0.033(3) -0.008(2) -0.001(2) 0.007(2)
O4 0.018(2) 0.033(3) 0.020(2) -0.001(2) 0.001(2) -0.002(2)
O5 0.029(3) 0.012(3) 0.087(5) -0.011(3) 0.003(3) 0.007(3)
O6 0.053(4) 0.054(4) 0.005(2) -0.002(2) -0.003(3) -0.018(3)
O7 0.019(2) 0.019(3) 0.017(2) 0.008(2) -0.0031(18) -0.012(2)
O8 0.020(2) 0.041(3) 0.012(2) 0.009(2) 0.007(2) 0.012(2)
O9 0.033(3) 0.012(3) 0.061(4) -0.005(3) 0.025(3) 0.003(3)
O10 0.012(2) 0.048(4) 0.031(3) -0.016(3) -0.001(2) -0.011(3)
O11 0.034(3) 0.039(3) 0.012(2) -0.007(2) -0.009(2) -0.003(3)
O12 0.013(2) 0.049(4) 0.029(3) -0.004(3) 0.001(2) 0.000(3)
O13 0.046(3) 0.022(3) 0.015(2) 0.004(2) 0.000(2) 0.014(3)
O14 0.014(2) 0.013(2) 0.024(2) 0.0068(19) 0.0127(18) 0.0069(19)

loop_
_atom_type_symbol
_atom_type_description
_atom_type_scat_dispersion_real
_atom_type_scat_dispersion_imag
_atom_type_scat_source
Bi Bi -4.1077 10.2566 'International Tables Vol C Tables 4.2.6.8 and 6.1.1.4'
Cs Cs -0.368 2.1192 'International Tables Vol C Tables 4.2.6.8 and 6.1.1.4'
O O 0.0106 0.006 'International Tables Vol C Tables 4.2.6.8 and 6.1.1.4'
P P 0.1023 0.0942 'International Tables Vol C Tables 4.2.6.8 and 6.1.1.4'
Sr Sr -1.5307 3.2498 'International Tables Vol C Tables 4.2.6.8 and 6.1.1.4'

loop_
_geom_angle_atom_site_label_1
_geom_angle_atom_site_label_2
_geom_angle_atom_site_label_3
_geom_angle
_geom_angle_site_symmetry_1
_geom_angle_site_symmetry_3
O7 Cs1 O14 119.27(13) 1_455 2_565
O7 Cs1 O13 88.72(13) 1_455 3_655
O14 Cs1 O13 129.97(14) 2_565 3_655
O7 Cs1 O6 47.26(13) 1_455 1_455
O14 Cs1 O6 83.79(15) 2_565 1_455
O13 Cs1 O6 135.89(13) 3_655 1_455
O7 Cs1 O4 105.88(13) 1_455 4_456
O14 Cs1 O4 90.60(13) 2_565 4_456
O13 Cs1 O4 122.68(15) 3_655 4_456
O6 Cs1 O4 76.31(15) 1_455 4_456
O7 Cs1 O6 86.64(15) 1_455 4_456
O14 Cs1 O6 134.57(12) 2_565 4_456
O13 Cs1 O6 82.92(16) 3_655 4_456
O6 Cs1 O6 90.661(15) 1_455 4_456
O4 Cs1 O6 44.63(13) 4_456 4_456
O7 Cs1 O11 98.61(14) 1_455 2_565
O14 Cs1 O11 45.70(13) 2_565 2_565
O13 Cs1 O11 93.00(14) 3_655 2_565
O6 Cs1 O11 95.95(16) 1_455 2_565
O4 Cs1 O11 136.30(13) 4_456 2_565
O6 Cs1 O11 173.31(16) 4_456 2_565
O7 Cs1 O10 163.84(14) 1_455 2_565
O14 Cs1 O10 44.94(12) 2_565 2_565
O13 Cs1 O10 100.51(13) 3_655 2_565
O6 Cs1 O10 122.86(13) 1_455 2_565
O4 Cs1 O10 80.38(14) 4_456 2_565
O6 Cs1 O10 107.50(14) 4_456 2_565
O11 Cs1 O10 67.93(14) 2_565 2_565
O7 Cs1 O11 132.21(13) 1_455 3_655
O14 Cs1 O11 98.11(13) 2_565 3_655
O13 Cs1 O11 43.49(13) 3_655 3_655
O6 Cs1 O11 177.55(16) 1_455 3_655
O4 Cs1 O11 102.07(13) 4_456 3_655
O6 Cs1 O11 86.90(16) 4_456 3_655
O11 Cs1 O11 86.494(15) 2_565 3_655
O10 Cs1 O11 58.30(13) 2_565 3_655
O7 Cs1 O3 44.86(13) 1_455 1_455
O14 Cs1 O3 102.73(12) 2_565 1_455
O13 Cs1 O3 67.22(14) 3_655 1_455
O6 Cs1 O3 79.30(15) 1_455 1_455
O4 Cs1 O3 150.69(13) 4_456 1_455
O6 Cs1 O3 120.49(13) 4_456 1_455
O11 Cs1 O3 62.11(13) 2_565 1_455
O10 Cs1 O3 127.20(13) 2_565 1_455
O11 Cs1 O3 101.72(13) 3_655 1_455
O7 Cs1 P2 107.57(10) 1_455 4_456
O14 Cs1 P2 110.77(9) 2_565 4_456
O13 Cs1 P2 96.55(11) 3_655 4_456
O6 Cs1 P2 95.14(13) 1_455 4_456
O4 Cs1 P2 26.13(10) 4_456 4_456
O6 Cs1 P2 24.79(10) 4_456 4_456
O11 Cs1 P2 152.26(10) 2_565 4_456
O10 Cs1 P2 84.71(10) 2_565 4_456
O11 Cs1 P2 82.75(10) 3_655 4_456
O3 Cs1 P2 145.27(9) 1_455 4_456
O7 Cs1 P4 110.58(9) 1_455 3_655
O14 Cs1 P4 105.49(10) 2_565 3_655
O13 Cs1 P4 25.74(10) 3_655 3_655
O6 Cs1 P4 156.04(10) 1_455 3_655
O4 Cs1 P4 124.65(10) 4_456 3_655
O6 Cs1 P4 97.59(13) 4_456 3_655
O11 Cs1 P4 76.73(10) 2_565 3_655
O10 Cs1 P4 75.98(9) 2_565 3_655
O11 Cs1 P4 24.68(9) 3_655 3_655
O3 Cs1 P4 77.12(11) 1_455 3_655
P2 Cs1 P4 101.77(4) 4_456 3_655
O14 Cs2 O2 172.50(12) 3_645 1_455
O14 Cs2 O9 45.48(13) 3_645 3_645
O2 Cs2 O9 127.79(14) 1_455 3_645
O14 Cs2 O7 141.21(12) 3_645 1_455
O2 Cs2 O7 45.74(12) 1_455 1_455
O9 Cs2 O7 172.84(13) 3_645 1_455
O14 Cs2 O8 94.85(12) 3_645 .
O2 Cs2 O8 79.37(13) 1_455 .
O9 Cs2 O8 50.46(14) 3_645 .
O7 Cs2 O8 122.40(12) 1_455 .
O14 Cs2 O6 82.94(15) 3_645 4_456
O2 Cs2 O6 101.95(15) 1_455 4_456
O9 Cs2 O6 94.40(17) 3_645 4_456
O7 Cs2 O6 84.99(14) 1_455 4_456
O8 Cs2 O6 92.28(15) . 4_456
O14 Cs2 O5 99.82(13) 3_645 1_455
O2 Cs2 O5 85.55(14) 1_455 1_455
O9 Cs2 O5 142.32(14) 3_645 1_455
O7 Cs2 O5 44.77(13) 1_455 1_455
O8 Cs2 O5 164.39(15) . 1_455
O6 Cs2 O5 94.79(17) 4_456 1_455
O14 Cs2 O1 66.68(12) 3_645 3_645
O2 Cs2 O1 111.42(11) 1_455 3_645
O9 Cs2 O1 83.54(14) 3_645 3_645
O7 Cs2 O1 101.59(12) 1_455 3_645
O8 Cs2 O1 115.95(13) . 3_645
O6 Cs2 O1 139.17(15) 4_456 3_645
O5 Cs2 O1 66.02(14) 1_455 3_645
O14 Cs2 O12 43.96(12) 3_645 3_645
O2 Cs2 O12 141.27(12) 1_455 3_645
O9 Cs2 O12 88.46(13) 3_645 3_645
O7 Cs2 O12 98.61(12) 1_455 3_645
O8 Cs2 O12 138.70(13) . 3_645
O6 Cs2 O12 86.17(16) 4_456 3_645
O5 Cs2 O12 55.88(14) 1_455 3_645
O1 Cs2 O12 53.07(12) 3_645 3_645
O14 Cs2 O10 118.09(13) 3_645 .
O2 Cs2 O10 54.41(13) 1_455 .
O9 Cs2 O10 76.69(15) 3_645 .
O7 Cs2 O10 98.11(13) 1_455 .
O8 Cs2 O10 43.40(12) . .
O6 Cs2 O10 128.64(15) 4_456 .
O5 Cs2 O10 123.03(15) 1_455 .
O1 Cs2 O10 90.70(12) 3_645 .
O12 Cs2 O10 142.48(14) 3_645 .
O14 Cs2 O3 106.39(13) 3_645 3_645
O2 Cs2 O3 69.91(13) 1_455 3_645
O9 Cs2 O3 99.46(16) 3_645 3_645
O7 Cs2 O3 81.34(13) 1_455 3_645
O8 Cs2 O3 97.03(13) . 3_645
O6 Cs2 O3 166.12(15) 4_456 3_645
O5 Cs2 O3 73.76(16) 1_455 3_645
O1 Cs2 O3 43.20(12) 3_645 3_645
O12 Cs2 O3 93.51(12) 3_645 3_645
O10 Cs2 O3 56.37(12) . 3_645
O14 Cs2 P3 24.31(9) 3_645 3_645
O2 Cs2 P3 148.28(9) 1_455 3_645
O9 Cs2 P3 23.21(10) 3_645 3_645
O7 Cs2 P3 163.94(9) 1_455 3_645
O8 Cs2 P3 73.65(10) . 3_645
O6 Cs2 P3 95.56(11) 4_456 3_645
O5 Cs2 P3 119.34(11) 1_455 3_645
O1 Cs2 P3 67.70(8) 3_645 3_645
O12 Cs2 P3 65.47(9) 3_645 3_645
O10 Cs2 P3 94.07(10) . 3_645
O3 Cs2 P3 96.92(10) 3_645 3_645
O4 Cs3 O12 126.35(15) 4_456 3_645
O4 Cs3 O13 129.54(14) 4_456 2
O12 Cs3 O13 101.99(14) 3_645 2
O4 Cs3 O10 123.95(14) 4_456 2
O12 Cs3 O10 83.48(16) 3_645 2
O13 Cs3 O10 69.62(14) 2 2
O4 Cs3 O11 163.47(15) 4_456 2
O12 Cs3 O11 57.44(14) 3_645 2
O13 Cs3 O11 44.73(13) 2 2
O10 Cs3 O11 71.09(14) 2 2
O4 Cs3 O6 76.31(15) 4_456 1_455
O12 Cs3 O6 98.87(14) 3_645 1_455
O13 Cs3 O6 83.47(14) 2 1_455
O10 Cs3 O6 152.81(14) 2 1_455
O11 Cs3 O6 87.26(14) 2 1_455
O4 Cs3 O5 105.58(14) 4_456 1_455
O12 Cs3 O5 56.89(14) 3_645 1_455
O13 Cs3 O5 87.81(14) 2 1_455
O10 Cs3 O5 129.39(15) 2 1_455
O11 Cs3 O5 61.64(14) 2 1_455
O6 Cs3 O5 42.35(13) 1_455 1_455
O4 Cs3 O3 70.31(13) 4_456 4_456
O12 Cs3 O3 96.56(13) 3_645 4_456
O13 Cs3 O3 122.29(13) 2 4_456
O10 Cs3 O3 58.88(13) 2 4_456
O11 Cs3 O3 126.22(13) 2 4_456
O6 Cs3 O3 146.18(14) 1_455 4_456
O5 Cs3 O3 145.12(14) 1_455 4_456
O4 Cs3 P4 153.06(11) 4_456 2
O12 Cs3 P4 79.13(11) 3_645 2
O13 Cs3 P4 23.55(10) 2 2
O10 Cs3 P4 61.17(10) 2 2
O11 Cs3 P4 23.52(9) 2 2
O6 Cs3 P4 92.48(11) 1_455 2
O5 Cs3 P4 79.95(11) 1_455 2
O3 Cs3 P4 119.99(9) 4_456 2
O4 Cs3 O6 41.83(13) 4_456 4_456
O12 Cs3 O6 84.52(14) 3_645 4_456
O13 Cs3 O6 164.20(14) 2 4_456
O10 Cs3 O6 125.83(14) 2 4_456
O11 Cs3 O6 137.99(13) 2 4_456
O6 Cs3 O6 81.29(2) 1_455 4_456
O5 Cs3 O6 83.75(14) 1_455 4_456
O3 Cs3 O6 70.44(13) 4_456 4_456
P4 Cs3 O6 161.41(9) 2 4_456
O4 Cs3 P2 22.32(11) 4_456 4_456
O12 Cs3 P2 105.54(11) 3_645 4_456
O13 Cs3 P2 151.77(10) 2 4_456
O10 Cs3 P2 119.45(10) 2 4_456
O11 Cs3 P2 160.49(9) 2 4_456
O6 Cs3 P2 86.23(11) 1_455 4_456
O5 Cs3 P2 101.98(11) 1_455 4_456
O3 Cs3 P2 60.62(9) 4_456 4_456
P4 Cs3 P2 175.29(4) 2 4_456
O6 Cs3 P2 22.55(9) 4_456 4_456
O4 Cs3 P4 118.11(11) 4_456 3_645
O12 Cs3 P4 19.83(10) 3_645 3_645
O13 Cs3 P4 112.34(10) 2 3_645
O10 Cs3 P4 72.92(11) 2 3_645
O11 Cs3 P4 70.71(10) 2 3_645
O6 Cs3 P4 115.99(10) 1_455 3_645
O5 Cs3 P4 75.36(10) 1_455 3_645
O3 Cs3 P4 76.74(9) 4_456 3_645
P4 Cs3 P4 88.83(2) 2 3_645
O6 Cs3 P4 78.40(10) 4_456 3_645
P2 Cs3 P4 95.80(4) 4_456 3_645
O8 Bi1 O9 76.4(2) . 3_645
O8 Bi1 O4 81.00(19) . .
O9 Bi1 O4 86.8(2) 3_645 .
O8 Bi1 O13 79.99(19) . .
O9 Bi1 O13 96.5(2) 3_645 .
O4 Bi1 O13 159.34(19) . .
O8 Bi1 O1 88.00(18) . .
O9 Bi1 O1 159.34(19) 3_645 .
O4 Bi1 O1 77.34(17) . .
O13 Bi1 O1 93.95(18) . .
O8 Bi1 O2 153.44(19) . 3_745
O9 Bi1 O2 84.16(18) 3_645 3_745
O4 Bi1 O2 116.13(17) . 3_745
O13 Bi1 O2 84.52(17) . 3_745
O1 Bi1 O2 114.64(15) . 3_745
O8 Bi1 Sr1 111.98(13) . 1_655
O9 Bi1 Sr1 161.51(16) 3_645 1_655
O4 Bi1 Sr1 110.41(14) . 1_655
O13 Bi1 Sr1 69.88(15) . 1_655
O1 Bi1 Sr1 38.60(11) . 1_655
O2 Bi1 Sr1 82.20(11) 3_745 1_655
O8 Bi1 Sr1 145.44(13) . 3_645
O9 Bi1 Sr1 74.45(17) 3_645 3_645
O4 Bi1 Sr1 79.33(14) . 3_645
O13 Bi1 Sr1 121.24(14) . 3_645
O1 Bi1 Sr1 114.72(11) . 3_645
O2 Bi1 Sr1 37.45(10) 3_745 3_645
Sr1 Bi1 Sr1 101.437(9) 1_655 3_645
O8 Bi1 Cs2 40.55(13) . .
O9 Bi1 Cs2 37.65(15) 3_645 .
O4 Bi1 Cs2 73.25(14) . .
O13 Bi1 Cs2 97.04(14) . .
O1 Bi1 Cs2 123.25(11) . .
O2 Bi1 Cs2 121.75(11) 3_745 .
Sr1 Bi1 Cs2 152.418(12) 1_655 .
Sr1 Bi1 Cs2 106.062(11) 3_645 .
O8 Bi1 Cs1 90.74(13) . 4_556
O9 Bi1 Cs1 52.25(18) 3_645 4_556
O4 Bi1 Cs1 39.25(14) . 4_556
O13 Bi1 Cs1 148.73(15) . 4_556
O1 Bi1 Cs1 115.68(10) . 4_556
O2 Bi1 Cs1 91.43(10) 3_745 4_556
Sr1 Bi1 Cs1 140.325(11) 1_655 4_556
Sr1 Bi1 Cs1 56.575(10) 3_645 4_556
Cs2 Bi1 Cs1 59.166(9) . 4_556
O8 Bi1 Cs3 66.71(15) . 2_554
O9 Bi1 Cs3 61.18(18) 3_645 2_554
O4 Bi1 Cs3 138.32(14) . 2_554
O13 Bi1 Cs3 36.00(15) . 2_554
O1 Bi1 Cs3 124.70(10) . 2_554
O2 Bi1 Cs3 88.18(11) 3_745 2_554
Sr1 Bi1 Cs3 105.864(12) 1_655 2_554
Sr1 Bi1 Cs3 112.995(12) 3_645 2_554
Cs2 Bi1 Cs3 65.106(10) . 2_554
Cs1 Bi1 Cs3 113.059(10) 4_556 2_554
O8 Bi1 Cs3 53.33(15) . 4_556
O9 Bi1 Cs3 93.76(15) 3_645 4_556
O4 Bi1 Cs3 31.45(14) . 4_556
O13 Bi1 Cs3 127.90(14) . 4_556
O1 Bi1 Cs3 65.85(11) . 4_556
O2 Bi1 Cs3 147.43(10) 3_745 4_556
Sr1 Bi1 Cs3 104.447(12) 1_655 4_556
Sr1 Bi1 Cs3 110.738(12) 3_645 4_556
Cs2 Bi1 Cs3 63.701(11) . 4_556
Cs1 Bi1 Cs3 62.847(10) 4_556 4_556
Cs3 Bi1 Cs3 119.228(9) 2_554 4_556
O11 Sr1 O5 92.4(2) 4_455 3_655
O11 Sr1 O12 78.59(18) 4_455 1_455
O5 Sr1 O12 79.7(2) 3_655 1_455
O11 Sr1 O3 91.4(2) 4_455 3_645
O5 Sr1 O3 175.8(2) 3_655 3_645
O12 Sr1 O3 99.3(2) 1_455 3_645
O11 Sr1 O10 84.77(18) 4_455 .
O5 Sr1 O10 98.2(2) 3_655 .
O12 Sr1 O10 163.11(17) 1_455 .
O3 Sr1 O10 83.9(2) 3_645 .
O11 Sr1 O2 154.72(18) 4_455 1_455
O5 Sr1 O2 80.0(2) 3_655 1_455
O12 Sr1 O2 122.90(17) 1_455 1_455
O3 Sr1 O2 97.24(17) 3_645 1_455
O10 Sr1 O2 72.67(16) . 1_455
O11 Sr1 O1 149.56(16) 4_455 1_455
O5 Sr1 O1 88.7(2) 3_655 1_455
O12 Sr1 O1 71.69(15) 1_455 1_455
O3 Sr1 O1 87.08(18) 3_645 1_455
O10 Sr1 O1 125.17(15) . 1_455
O2 Sr1 O1 55.07(14) 1_455 1_455
O11 Sr1 P1 173.71(15) 4_455 1_455
O5 Sr1 P1 82.30(18) 3_655 1_455
O12 Sr1 P1 97.02(13) 1_455 1_455
O3 Sr1 P1 93.77(14) 3_645 1_455
O10 Sr1 P1 99.33(12) . 1_455
O2 Sr1 P1 27.48(11) 1_455 1_455
O1 Sr1 P1 27.65(9) 1_455 1_455
O11 Sr1 Bi1 123.59(14) 4_455 1_455
O5 Sr1 Bi1 118.19(16) 3_655 1_455
O12 Sr1 Bi1 63.78(13) 1_455 1_455
O3 Sr1 Bi1 58.01(14) 3_645 1_455
O10 Sr1 Bi1 129.87(14) . 1_455
O2 Sr1 Bi1 80.68(11) 1_455 1_455
O1 Sr1 Bi1 34.62(10) 1_455 1_455
P1 Sr1 Bi1 57.04(3) 1_455 1_455
O11 Sr1 Bi1 122.43(14) 4_455 3_655
O5 Sr1 Bi1 50.13(17) 3_655 3_655
O12 Sr1 Bi1 122.88(16) 1_455 3_655
O3 Sr1 Bi1 128.52(14) 3_645 3_655
O10 Sr1 Bi1 64.48(14) . 3_655
O2 Sr1 Bi1 36.73(11) 1_455 3_655
O1 Sr1 Bi1 80.63(10) 1_455 3_655
P1 Sr1 Bi1 56.23(3) 1_455 3_655
Bi1 Sr1 Bi1 113.227(13) 1_455 3_655
O11 Sr1 Cs1 55.20(14) 4_455 2_564
O5 Sr1 Cs1 58.18(16) 3_655 2_564
O12 Sr1 Cs1 111.67(13) 1_455 2_564
O3 Sr1 Cs1 125.74(14) 3_645 2_564
O10 Sr1 Cs1 54.93(14) . 2_564
O2 Sr1 Cs1 101.23(11) 1_455 2_564
O1 Sr1 Cs1 143.89(11) 1_455 2_564
P1 Sr1 Cs1 123.55(4) 1_455 2_564
Bi1 Sr1 Cs1 175.156(18) 1_455 2_564
Bi1 Sr1 Cs1 67.392(11) 3_655 2_564
O11 Sr1 Cs1 52.42(14) 4_455 3_545
O5 Sr1 Cs1 127.24(17) 3_655 3_545
O12 Sr1 Cs1 57.83(15) 1_455 3_545
O3 Sr1 Cs1 54.48(13) 3_645 3_545
O10 Sr1 Cs1 113.35(13) . 3_545
O2 Sr1 Cs1 148.10(11) 1_455 3_545
O1 Sr1 Cs1 104.11(10) 1_455 3_545
P1 Sr1 Cs1 128.85(4) 1_455 3_545
Bi1 Sr1 Cs1 71.829(12) 1_455 3_545
Bi1 Sr1 Cs1 174.855(17) 3_655 3_545
Cs1 Sr1 Cs1 107.487(14) 2_564 3_545
O3 P1 O2 113.4(3) . .
O3 P1 O1 115.4(3) . .
O2 P1 O1 109.2(3) . .
O3 P1 O7 106.9(3) . .
O2 P1 O7 103.3(3) . .
O1 P1 O7 107.8(3) . .
O3 P1 Sr1 131.8(2) . 1_655
O2 P1 Sr1 53.62(19) . 1_655
O1 P1 Sr1 55.71(18) . 1_655
O7 P1 Sr1 121.1(2) . 1_655
O3 P1 Cs1 67.1(2) . 1_655
O2 P1 Cs1 92.25(19) . 1_655
O1 P1 Cs1 153.38(19) . 1_655
O7 P1 Cs1 50.03(18) . 1_655
Sr1 P1 Cs1 144.23(6) 1_655 1_655
O3 P1 Cs2 138.7(2) . 1_655
O2 P1 Cs2 51.76(19) . 1_655
O1 P1 Cs2 105.8(2) . 1_655
O7 P1 Cs2 54.54(19) . 1_655
Sr1 P1 Cs2 75.00(4) 1_655 1_655
Cs1 P1 Cs2 74.77(3) 1_655 1_655
O3 P1 Cs2 65.1(2) . 3_655
O2 P1 Cs2 109.31(19) . 3_655
O1 P1 Cs2 56.1(2) . 3_655
O7 P1 Cs2 146.95(19) . 3_655
Sr1 P1 Cs2 76.28(4) 1_655 3_655
Cs1 P1 Cs2 132.03(5) 1_655 3_655
Cs2 P1 Cs2 151.28(5) 1_655 3_655
O3 P1 Cs3 57.1(2) . 4_556
O2 P1 Cs3 167.5(2) . 4_556
O1 P1 Cs3 83.15(18) . 4_556
O7 P1 Cs3 74.13(19) . 4_556
Sr1 P1 Cs3 138.36(5) 1_655 4_556
Cs1 P1 Cs3 76.63(3) 1_655 4_556
Cs2 P1 Cs3 128.38(4) 1_655 4_556
Cs2 P1 Cs3 75.22(3) 3_655 4_556
O6 P2 O5 116.4(4) . .
O6 P2 O4 112.6(3) . .
O5 P2 O4 109.4(4) . .
O6 P2 O7 106.5(3) . .
O5 P2 O7 104.9(3) . .
O4 P2 O7 106.3(3) . .
O6 P2 Cs1 73.3(3) . 4_556
O5 P2 Cs1 81.8(3) . 4_556
O4 P2 Cs1 67.3(2) . 4_556
O7 P2 Cs1 172.3(2) . 4_556
O6 P2 Cs1 56.8(3) . 1_655
O5 P2 Cs1 121.5(3) . 1_655
O4 P2 Cs1 127.2(2) . 1_655
O7 P2 Cs1 49.85(18) . 1_655
Cs1 P2 Cs1 129.94(5) 4_556 1_655
O6 P2 Cs3 76.9(3) . 4_556
O5 P2 Cs3 156.4(3) . 4_556
O4 P2 Cs3 47.3(2) . 4_556
O7 P2 Cs3 88.4(2) . 4_556
Cs1 P2 Cs3 84.00(4) 4_556 4_556
Cs1 P2 Cs3 81.99(4) 1_655 4_556
O6 P2 Cs2 112.7(3) . 1_655
O5 P2 Cs2 55.9(3) . 1_655
O4 P2 Cs2 133.8(2) . 1_655
O7 P2 Cs2 51.52(19) . 1_655
Cs1 P2 Cs2 135.98(5) 4_556 1_655
Cs1 P2 Cs2 73.48(3) 1_655 1_655
Cs3 P2 Cs2 139.89(5) 4_556 1_655
O6 P2 Cs3 56.6(3) . 1_655
O5 P2 Cs3 61.4(3) . 1_655
O4 P2 Cs3 145.2(2) . 1_655
O7 P2 Cs3 108.50(19) . 1_655
Cs1 P2 Cs3 77.96(4) 4_556 1_655
Cs1 P2 Cs3 77.55(3) 1_655 1_655
Cs3 P2 Cs3 133.15(4) 4_556 1_655
Cs2 P2 Cs3 71.84(3) 1_655 1_655
O10 P3 O8 116.3(4) . .
O10 P3 O9 114.1(4) . .
O8 P3 O9 108.0(3) . .
O10 P3 O14 109.8(3) . .
O8 P3 O14 107.0(3) . .
O9 P3 O14 100.3(3) . .
O10 P3 Cs1 70.4(2) . 2_564
O8 P3 Cs1 162.82(19) . 2_564
O9 P3 Cs1 81.4(3) . 2_564
O14 P3 Cs1 56.38(18) . 2_564
O10 P3 Cs2 146.0(3) . 3_655
O8 P3 Cs2 97.3(2) . 3_655
O9 P3 Cs2 54.9(2) . 3_655
O14 P3 Cs2 51.41(19) . 3_655
Cs1 P3 Cs2 76.00(4) 2_564 3_655
O10 P3 Cs2 68.5(2) . .
O8 P3 Cs2 56.45(19) . .
O9 P3 Cs2 103.4(2) . .
O14 P3 Cs2 154.49(19) . .
Cs1 P3 Cs2 136.72(5) 2_564 .
Cs2 P3 Cs2 141.74(5) 3_655 .
O10 P3 Cs3 46.4(2) . 2_554
O8 P3 Cs3 91.3(2) . 2_554
O9 P3 Cs3 158.5(3) . 2_554
O14 P3 Cs3 82.38(19) . 2_554
Cs1 P3 Cs3 82.52(4) 2_564 2_554
Cs2 P3 Cs3 133.53(4) 3_655 2_554
Cs2 P3 Cs3 79.04(4) . 2_554
O12 P4 O11 115.6(3) . .
O12 P4 O13 113.2(4) . .
O11 P4 O13 110.9(3) . .
O12 P4 O14 104.4(3) . .
O11 P4 O14 107.4(3) . .
O13 P4 O14 104.4(3) . .
O12 P4 Cs1 81.7(3) . 3_645
O11 P4 Cs1 75.9(2) . 3_645
O13 P4 Cs1 66.0(2) . 3_645
O14 P4 Cs1 170.30(18) . 3_645
O12 P4 Cs3 162.6(3) . 2_554
O11 P4 Cs3 64.9(2) . 2_554
O13 P4 Cs3 54.5(2) . 2_554
O14 P4 Cs3 91.44(18) . 2_554
Cs1 P4 Cs3 81.65(4) 3_645 2_554
O12 P4 Cs1 112.3(3) . 2_564
O11 P4 Cs1 59.7(2) . 2_564
O13 P4 Cs1 132.1(2) . 2_564
O14 P4 Cs1 49.56(18) . 2_564
Cs1 P4 Cs1 135.40(5) 3_645 2_564
Cs3 P4 Cs1 83.42(4) 2_554 2_564
O12 P4 Cs3 44.8(2) . 3_655
O11 P4 Cs3 73.4(2) . 3_655
O13 P4 Cs3 147.6(2) . 3_655
O14 P4 Cs3 104.53(18) . 3_655
Cs1 P4 Cs3 85.13(4) 3_645 3_655
Cs3 P4 Cs3 138.21(5) 2_554 3_655
Cs1 P4 Cs3 78.72(4) 2_564 3_655
O12 P4 Cs2 59.7(2) . 3_655
O11 P4 Cs2 124.0(3) . 3_655
O13 P4 Cs2 122.0(2) . 3_655
O14 P4 Cs2 44.69(18) . 3_655
Cs1 P4 Cs2 141.04(5) 3_645 3_655
Cs3 P4 Cs2 135.89(5) 2_554 3_655
Cs1 P4 Cs2 71.24(3) 2_564 3_655
Cs3 P4 Cs2 71.97(4) 3_655 3_655
P1 O1 Bi1 129.3(3) . .
P1 O1 Sr1 96.6(2) . 1_655
Bi1 O1 Sr1 106.78(18) . 1_655
P1 O1 Cs2 101.7(2) . 3_655
Bi1 O1 Cs2 119.69(15) . 3_655
Sr1 O1 Cs2 94.92(13) 1_655 3_655
P1 O2 Bi1 119.5(3) . 3_755
P1 O2 Sr1 98.9(2) . 1_655
Bi1 O2 Sr1 105.81(16) 3_755 1_655
P1 O2 Cs2 105.8(2) . 1_655
Bi1 O2 Cs2 124.17(18) 3_755 1_655
Sr1 O2 Cs2 96.93(15) 1_655 1_655
P1 O3 Sr1 165.8(4) . 3_655
P1 O3 Cs1 89.3(3) . 1_655
Sr1 O3 Cs1 89.68(16) 3_655 1_655
P1 O3 Cs2 92.5(3) . 3_655
Sr1 O3 Cs2 89.38(16) 3_655 3_655
Cs1 O3 Cs2 176.1(2) 1_655 3_655
P1 O3 Cs3 102.6(3) . 4_556
Sr1 O3 Cs3 91.61(16) 3_655 4_556
Cs1 O3 Cs3 88.71(14) 1_655 4_556
Cs2 O3 Cs3 87.53(13) 3_655 4_556
P2 O4 Bi1 111.1(3) . .
P2 O4 Cs3 110.4(3) . 4_556
Bi1 O4 Cs3 124.6(2) . 4_556
P2 O4 Cs1 86.6(2) . 4_556
Bi1 O4 Cs1 113.7(2) . 4_556
Cs3 O4 Cs1 103.76(15) 4_556 4_556
P2 O5 Sr1 157.6(4) . 3_645
P2 O5 Cs2 102.3(3) . 1_655
Sr1 O5 Cs2 99.52(19) 3_645 1_655
P2 O5 Cs3 96.9(3) . 1_655
Sr1 O5 Cs3 89.80(19) 3_645 1_655
Cs2 O5 Cs3 85.20(16) 1_655 1_655
P2 O5 Cs1 73.9(3) . 4_556
Sr1 O5 Cs1 85.80(18) 3_645 4_556
Cs2 O5 Cs1 167.1(2) 1_655 4_556
Cs3 O5 Cs1 83.07(16) 1_655 4_556
P2 O6 Cs1 100.6(3) . 1_655
P2 O6 Cs2 160.5(4) . 4_556
Cs1 O6 Cs2 89.19(15) 1_655 4_556
P2 O6 Cs1 82.0(3) . 4_556
Cs1 O6 Cs1 175.7(2) 1_655 4_556
Cs2 O6 Cs1 87.40(14) 4_556 4_556
P2 O6 Cs3 102.4(3) . 1_655
Cs1 O6 Cs3 94.53(17) 1_655 1_655
Cs2 O6 Cs3 93.56(14) 4_556 1_655
Cs1 O6 Cs3 88.26(16) 4_556 1_655
P2 O6 Cs3 80.5(3) . 4_556
Cs1 O6 Cs3 90.68(17) 1_655 4_556
Cs2 O6 Cs3 82.51(15) 4_556 4_556
Cs1 O6 Cs3 86.32(15) 4_556 4_556
Cs3 O6 Cs3 173.4(2) 1_655 4_556
P1 O7 P2 136.5(3) . .
P1 O7 Cs1 105.6(2) . 1_655
P2 O7 Cs1 105.5(2) . 1_655
P1 O7 Cs2 101.1(2) . 1_655
P2 O7 Cs2 104.7(2) . 1_655
Cs1 O7 Cs2 96.56(13) 1_655 1_655
P3 O8 Bi1 132.9(3) . .
P3 O8 Cs2 100.8(2) . .
Bi1 O8 Cs2 113.28(19) . .
P3 O9 Bi1 140.0(4) . 3_655
P3 O9 Cs2 101.9(3) . 3_655
Bi1 O9 Cs2 117.0(2) 3_655 3_655
P3 O9 Cs1 75.0(3) . 2_564
Bi1 O9 Cs1 99.9(2) 3_655 2_564
Cs2 O9 Cs1 82.61(13) 3_655 2_564
P3 O10 Sr1 144.2(4) . .
P3 O10 Cs3 113.9(3) . 2_554
Sr1 O10 Cs3 101.88(17) . 2_554
P3 O10 Cs1 85.9(3) . 2_564
Sr1 O10 Cs1 87.77(17) . 2_564
Cs3 O10 Cs1 99.49(14) 2_554 2_564
P3 O10 Cs2 88.8(2) . .
Sr1 O10 Cs2 88.52(15) . .
Cs3 O10 Cs2 95.34(17) 2_554 .
Cs1 O10 Cs2 165.2(2) 2_564 .
P4 O11 Sr1 167.0(4) . 4
P4 O11 Cs1 97.9(3) . 2_564
Sr1 O11 Cs1 92.64(17) 4 2_564
P4 O11 Cs3 91.5(3) . 2_554
Sr1 O11 Cs3 94.69(17) 4 2_554
Cs1 O11 Cs3 97.01(15) 2_564 2_554
P4 O11 Cs1 79.4(2) . 3_645
Sr1 O11 Cs1 89.47(17) 4 3_645
Cs1 O11 Cs1 174.77(19) 2_564 3_645
Cs3 O11 Cs1 87.58(14) 2_554 3_645
P4 O12 Sr1 140.1(4) . 1_655
P4 O12 Cs3 115.4(3) . 3_655
Sr1 O12 Cs3 101.39(17) 1_655 3_655
P4 O12 Cs2 98.5(3) . 3_655
Sr1 O12 Cs2 95.90(18) 1_655 3_655
Cs3 O12 Cs2 90.40(17) 3_655 3_655
P4 O12 Cs1 74.2(3) . 3_645
Sr1 O12 Cs1 86.48(17) 1_655 3_645
Cs3 O12 Cs1 97.94(14) 3_655 3_645
Cs2 O12 Cs1 170.72(18) 3_655 3_645
P4 O13 Bi1 121.1(3) . .
P4 O13 Cs3 101.9(3) . 2_554
Bi1 O13 Cs3 117.7(2) . 2_554
P4 O13 Cs1 88.2(2) . 3_645
Bi1 O13 Cs1 124.5(2) . 3_645
Cs3 O13 Cs1 97.22(15) 2_554 3_645
P3 O14 P4 131.7(3) . .
P3 O14 Cs2 104.3(2) . 3_655
P4 O14 Cs2 113.0(2) . 3_655
P3 O14 Cs1 97.9(2) . 2_564
P4 O14 Cs1 106.6(2) . 2_564
Cs2 O14 Cs1 96.80(13) 3_655 2_564

loop_
_geom_bond_atom_site_label_1
_geom_bond_atom_site_label_2
_geom_bond_distance
_geom_bond_site_symmetry_2
Cs1 O7 3.003(5) 1_455
Cs1 O14 3.086(5) 2_565
Cs1 O13 3.218(5) 3_655
Cs1 O6 3.223(6) 1_455
Cs1 O4 3.234(5) 4_456
Cs1 O6 3.385(6) 4_456
Cs1 O11 3.387(6) 2_565
Cs1 O10 3.465(6) 2_565
Cs1 O11 3.474(6) 3_655
Cs1 O3 3.475(6) 1_455
Cs1 P2 3.4996(18) 4_456
Cs1 P4 3.5206(19) 3_655
Cs2 O14 3.047(5) 3_645
Cs2 O2 3.138(5) 1_455
Cs2 O9 3.158(6) 3_645
Cs2 O7 3.191(5) 1_455
Cs2 O8 3.262(5) .
Cs2 O6 3.309(6) 4_456
Cs2 O5 3.340(7) 1_455
Cs2 O1 3.350(5) 3_645
Cs2 O12 3.482(6) 3_645
Cs2 O10 3.579(6) .
Cs2 O3 3.587(6) 3_645
Cs2 P3 3.778(2) 3_645
Cs3 O4 2.989(6) 4_456
Cs3 O12 3.097(6) 3_645
Cs3 O13 3.118(6) 2
Cs3 O10 3.185(6) 2
Cs3 O11 3.394(6) 2
Cs3 O6 3.443(7) 1_455
Cs3 O5 3.564(8) 1_455
Cs3 O3 3.652(6) 4_456
Cs3 P4 3.746(2) 2
Cs3 O6 3.764(7) 4_456
Cs3 P2 3.8118(19) 4_456
Cs3 P4 3.972(2) 3_645
Bi1 O8 2.212(5) .
Bi1 O9 2.218(6) 3_645
Bi1 O4 2.324(5) .
Bi1 O13 2.352(5) .
Bi1 O1 2.470(5) .
Bi1 O2 2.614(5) 3_745
Bi1 Sr1 4.1625(6) 1_655
Bi1 Sr1 4.2044(6) 3_645
Bi1 Cs1 4.6799(5) 4_556
Bi1 Cs3 4.6970(6) 2_554
Bi1 Cs3 4.7144(6) 4_556
Sr1 O11 2.447(5) 4_455
Sr1 O5 2.495(6) 3_655
Sr1 O12 2.495(5) 1_455
Sr1 O3 2.499(5) 3_645
Sr1 O10 2.566(6) .
Sr1 O2 2.657(5) 1_455
Sr1 O1 2.712(5) 1_455
Sr1 P1 3.2610(18) 1_455
Sr1 Bi1 4.1625(6) 1_455
Sr1 Bi1 4.2044(6) 3_655
Sr1 Cs1 4.2310(7) 2_564
Sr1 Cs1 4.2688(7) 3_545
P1 O3 1.510(5) .
P1 O2 1.523(5) .
P1 O1 1.524(5) .
P1 O7 1.614(5) .
P1 Sr1 3.2610(18) 1_655
P1 Cs1 3.7726(18) 1_655
P1 Cs2 3.8435(18) 1_655
P1 Cs2 3.9522(18) 3_655
P1 Cs3 4.2449(18) 4_556
P2 O6 1.482(6) .
P2 O5 1.499(6) .
P2 O4 1.544(6) .
P2 O7 1.641(5) .
P2 Cs1 3.4996(18) 4_556
P2 Cs1 3.7862(18) 1_655
P2 Cs3 3.8118(19) 4_556
P2 Cs2 3.9419(18) 1_655
P2 Cs3 4.0288(19) 1_655
P3 O10 1.483(5) .
P3 O8 1.515(5) .
P3 O9 1.522(6) .
P3 O14 1.605(5) .
P3 Cs1 3.6697(17) 2_564
P3 Cs2 3.778(2) 3_655
P3 Cs3 4.021(2) 2_554
P4 O12 1.491(6) .
P4 O11 1.495(5) .
P4 O13 1.530(6) .
P4 O14 1.641(5) .
P4 Cs1 3.5206(19) 3_645
P4 Cs3 3.746(2) 2_554
P4 Cs1 3.8861(18) 2_564
P4 Cs3 3.972(2) 3_655
P4 Cs2 3.987(2) 3_655
O1 Sr1 2.712(5) 1_655
O1 Cs2 3.350(5) 3_655
O2 Bi1 2.614(5) 3_755
O2 Sr1 2.657(5) 1_655
O2 Cs2 3.138(5) 1_655
O3 Sr1 2.499(5) 3_655
O3 Cs1 3.475(6) 1_655
O3 Cs2 3.587(6) 3_655
O3 Cs3 3.652(6) 4_556
O4 Cs3 2.989(5) 4_556
O4 Cs1 3.234(5) 4_556
O5 Sr1 2.495(6) 3_645
O5 Cs2 3.340(7) 1_655
O5 Cs3 3.564(8) 1_655
O5 Cs1 3.605(7) 4_556
O6 Cs1 3.223(6) 1_655
O6 Cs2 3.309(6) 4_556
O6 Cs1 3.385(6) 4_556
O6 Cs3 3.443(7) 1_655
O6 Cs3 3.764(7) 4_556
O7 Cs1 3.003(5) 1_655
O7 Cs2 3.191(5) 1_655
O9 Bi1 2.218(6) 3_655
O9 Cs2 3.158(6) 3_655
O9 Cs1 3.756(7) 2_564
O10 Cs3 3.185(6) 2_554
O10 Cs1 3.465(6) 2_564
O11 Sr1 2.447(5) 4
O11 Cs1 3.387(6) 2_564
O11 Cs3 3.394(6) 2_554
O11 Cs1 3.474(6) 3_645
O12 Sr1 2.495(5) 1_655
O12 Cs3 3.097(6) 3_655
O12 Cs2 3.482(6) 3_655
O12 Cs1 3.620(7) 3_645
O13 Cs3 3.118(6) 2_554
O13 Cs1 3.218(5) 3_645
O14 Cs2 3.047(5) 3_655
O14 Cs1 3.086(5) 2_564
